data_2108085
loop_
_publ_author_name
'Hathwar, Venkatesha R.'
'Stingaciu, Marian'
'Richter, Bo'
'Overgaard, Jacob'
'Iversen, Bo B.'

_publ_section_title
;
 Variable-temperature structural studies on valence tautomerism in cobalt
 bis(dioxolene) molecular complexes
;
_journal_issue 2
_journal_name_full 'Acta Crystallographica Section B'
_journal_page_first 304
_journal_page_last 312
_journal_paper_doi 10.1107/S2052520616019235
_journal_volume 73
_journal_year 2017
_chemical_formula_sum 'C38 H44 Br6 Co N2 O4'
_chemical_formula_weight 1131.08
_chemical_name_systematic
;
 ?
;
_space_group_crystal_system triclinic
_space_group_IT_number 2
_space_group_name_Hall '-P 1'
_space_group_name_H-M_alt 'P -1'
_symmetry_space_group_name_Hall '-P 1'
_symmetry_space_group_name_H-M 'P -1'
_atom_sites_solution_hydrogens geom
_audit_creation_method SHELXL-2014
_cell_angle_alpha 92.641(2)
_cell_angle_beta 94.358(3)
_cell_angle_gamma 93.791(2)
_cell_formula_units_Z 1
_cell_length_a 8.8725(3)
_cell_length_b 10.7980(3)
_cell_length_c 11.6965(4)
_cell_measurement_reflns_used 46994
_cell_measurement_temperature 296(2)
_cell_measurement_theta_max 27.00
_cell_measurement_theta_min 1.74
_cell_volume 1113.43(6)
_computing_structure_refinement 'SHELXL-2014 (Sheldrick, 2014)'
_diffrn_ambient_temperature 296(2)
_diffrn_measured_fraction_theta_full 1.000
_diffrn_measured_fraction_theta_max 0.993
_diffrn_measurement_device_type 'SuperNova, Single source at offset), Atlas'
_diffrn_measurement_method '\w scans'
_diffrn_radiation_monochromator mirror
_diffrn_radiation_type MoK\a
_diffrn_radiation_wavelength 0.71073
_diffrn_reflns_av_R_equivalents 0.0738
_diffrn_reflns_limit_h_max 11
_diffrn_reflns_limit_h_min -11
_diffrn_reflns_limit_k_max 13
_diffrn_reflns_limit_k_min -13
_diffrn_reflns_limit_l_max 14
_diffrn_reflns_limit_l_min -14
_diffrn_reflns_number 46994
_diffrn_reflns_theta_full 25.242
_diffrn_reflns_theta_max 26.999
_diffrn_reflns_theta_min 1.748
_exptl_absorpt_coefficient_mu 5.806
_exptl_absorpt_correction_T_max 0.594
_exptl_absorpt_correction_T_min 0.375
_exptl_absorpt_correction_type multi-scan
_exptl_absorpt_process_details
;CrysAlisPro, Agilent Technologies, Version 1.171.37.35  Empirical absorption
correction using spherical harmonics, implemented in SCALE3 ABSPACK scaling
algorithm.
;
_exptl_crystal_colour blue
_exptl_crystal_density_diffrn 1.687
_exptl_crystal_description block
_exptl_crystal_F_000 555
_exptl_crystal_size_max 0.210
_exptl_crystal_size_mid 0.180
_exptl_crystal_size_min 0.100
_refine_diff_density_max 0.401
_refine_diff_density_min -0.345
_refine_ls_extinction_method none
_refine_ls_goodness_of_fit_ref 1.012
_refine_ls_hydrogen_treatment constr
_refine_ls_matrix_type full
_refine_ls_number_parameters 238
_refine_ls_number_reflns 4830
_refine_ls_number_restraints 0
_refine_ls_restrained_S_all 1.012
_refine_ls_R_factor_all 0.0967
_refine_ls_R_factor_gt 0.0445
_refine_ls_shift/su_max 0.001
_refine_ls_shift/su_mean 0.000
_refine_ls_structure_factor_coef Fsqd
_refine_ls_weighting_details 'w=1/[\s^2^(Fo^2^)+(0.0403P)^2^] where P=(Fo^2^+2Fc^2^)/3'
_refine_ls_weighting_scheme calc
_refine_ls_wR_factor_gt 0.0866
_refine_ls_wR_factor_ref 0.0976
_reflns_number_gt 2879
_reflns_number_total 4830
_reflns_threshold_expression 'I > 2\s(I)'
_cod_data_source_file ps5056sup1.cif
_cod_data_source_block 3_296K
_cod_database_code 2108085
_shelx_space_group_comment
;
The symmetry employed for this shelxl refinement is uniquely defined
by the following loop, which should always be used as a source of
symmetry information in preference to the above space-group names.
They are only intended as comments.
;
_shelxl_version_number 201.4

loop_
_space_group_symop_operation_xyz
'x, y, z'
'-x, -y, -z'

loop_
_atom_site_type_symbol
_atom_site_label
_atom_site_fract_x
_atom_site_fract_y
_atom_site_fract_z
_atom_site_U_iso_or_equiv
_atom_site_adp_type
_atom_site_calc_flag
_atom_site_occupancy
C C1 -0.0510(4) -0.1018(3) 0.2754(3) 0.0386(8) Uani d 1
C C2 -0.2005(4) -0.1062(3) 0.3182(3) 0.0390(8) Uani d 1
C C3 -0.3308(4) -0.1563(3) 0.2456(3) 0.0476(9) Uani d 1
C C4 -0.3034(5) -0.1967(3) 0.1369(4) 0.0554(10) Uani d 1
H H4 -0.3862 -0.2284 0.0883 0.066 Uiso calc 1
C C5 -0.1585(5) -0.1941(4) 0.0926(3) 0.0544(10) Uani d 1
C C6 -0.0357(5) -0.1463(3) 0.1617(3) 0.0525(10) Uani d 1
H H6 0.0596 -0.1430 0.1335 0.063 Uiso calc 1
C C7 -0.4896(4) -0.1618(4) 0.2897(4) 0.0594(11) Uani d 1
C C8 -0.5322(5) -0.0291(4) 0.3175(4) 0.0775(14) Uani d 1
H H8A -0.4643 0.0083 0.3792 0.116 Uiso calc 1
H H8B -0.6342 -0.0314 0.3399 0.116 Uiso calc 1
H H8C -0.5249 0.0189 0.2508 0.116 Uiso calc 1
C C9 -0.4913(5) -0.2371(4) 0.3969(4) 0.0737(13) Uani d 1
H H9A -0.4249 -0.1954 0.4573 0.111 Uiso calc 1
H H9B -0.4576 -0.3181 0.3800 0.111 Uiso calc 1
H H9C -0.5925 -0.2451 0.4208 0.111 Uiso calc 1
C C10 -0.6082(5) -0.2235(5) 0.1994(5) 0.0944(17) Uani d 1
H H10A -0.7053 -0.2292 0.2305 0.142 Uiso calc 1
H H10B -0.5804 -0.3054 0.1782 0.142 Uiso calc 1
H H10C -0.6134 -0.1747 0.1329 0.142 Uiso calc 1
C C11 -0.1449(6) -0.2436(5) -0.0306(4) 0.0791(14) Uani d 1
C C12 -0.2412(7) -0.1670(6) -0.1135(4) 0.1082(19) Uani d 1
H H12A -0.3448 -0.1735 -0.0947 0.162 Uiso calc 1
H H12B -0.2353 -0.1985 -0.1910 0.162 Uiso calc 1
H H12C -0.2032 -0.0814 -0.1061 0.162 Uiso calc 1
C C13 0.0185(7) -0.2318(7) -0.0644(5) 0.150(3) Uani d 1
H H13A 0.0617 -0.1491 -0.0444 0.225 Uiso calc 1
H H13B 0.0194 -0.2484 -0.1457 0.225 Uiso calc 1
H H13C 0.0767 -0.2905 -0.0245 0.225 Uiso calc 1
C C14 -0.2059(8) -0.3789(5) -0.0445(5) 0.127(2) Uani d 1
H H14A -0.1391 -0.4292 -0.0015 0.190 Uiso calc 1
H H14B -0.2122 -0.4058 -0.1242 0.190 Uiso calc 1
H H14C -0.3049 -0.3870 -0.0166 0.190 Uiso calc 1
C C15 -0.1684(4) 0.2158(3) 0.3904(3) 0.0502(10) Uani d 1
H H15 -0.2514 0.1587 0.3915 0.060 Uiso calc 1
C C16 -0.1894(5) 0.3296(4) 0.3454(3) 0.0558(10) Uani d 1
C C17 -0.0668(5) 0.4172(3) 0.3430(3) 0.0534(10) Uani d 1
C C18 0.0714(5) 0.3827(3) 0.3861(3) 0.0528(10) Uani d 1
C C19 0.0856(4) 0.2666(3) 0.4299(3) 0.0502(10) Uani d 1
H H19 0.1805 0.2451 0.4586 0.060 Uiso calc 1
N N1 -0.0336(3) 0.1850(3) 0.4321(3) 0.0455(7) Uani d 1
O O1 0.0614(3) -0.0589(2) 0.3432(2) 0.0481(6) Uani d 1
O O2 -0.2079(2) -0.0639(2) 0.4225(2) 0.0433(6) Uani d 1
Co Co1 0.0000 0.0000 0.5000 0.04050(19) Uani d 1
Br Br1 0.24914(6) 0.48946(4) 0.38957(4) 0.07889(18) Uani d 1
Br Br2 -0.08846(7) 0.57217(4) 0.28220(5) 0.0894(2) Uani d 1
Br Br3 -0.38542(6) 0.36046(5) 0.28797(6) 0.1058(2) Uani d 1

loop_
_atom_site_aniso_label
_atom_site_aniso_U_11
_atom_site_aniso_U_22
_atom_site_aniso_U_33
_atom_site_aniso_U_12
_atom_site_aniso_U_13
_atom_site_aniso_U_23
C1 0.036(2) 0.0364(18) 0.044(2) 0.0044(15) 0.0030(17) 0.0021(16)
C2 0.040(2) 0.0323(18) 0.045(2) 0.0034(15) 0.0014(18) 0.0062(16)
C3 0.047(2) 0.040(2) 0.054(3) 0.0009(17) -0.0060(19) 0.0037(18)
C4 0.058(3) 0.054(2) 0.051(3) 0.005(2) -0.013(2) -0.005(2)
C5 0.066(3) 0.055(2) 0.042(2) 0.013(2) -0.004(2) -0.0008(19)
C6 0.058(3) 0.053(2) 0.049(3) 0.012(2) 0.009(2) 0.0036(19)
C7 0.040(2) 0.064(3) 0.072(3) -0.002(2) -0.003(2) 0.003(2)
C8 0.043(2) 0.080(3) 0.112(4) 0.016(2) 0.010(2) 0.006(3)
C9 0.052(3) 0.080(3) 0.089(4) -0.017(2) 0.015(2) 0.015(3)
C10 0.046(3) 0.128(5) 0.103(4) -0.016(3) -0.010(3) -0.009(3)
C11 0.091(4) 0.097(4) 0.047(3) 0.013(3) -0.004(3) -0.012(3)
C12 0.134(5) 0.137(5) 0.052(3) 0.017(4) -0.010(3) 0.010(3)
C13 0.103(5) 0.278(10) 0.065(4) 0.029(5) 0.021(4) -0.066(5)
C14 0.215(7) 0.090(4) 0.069(4) 0.020(5) -0.009(4) -0.029(3)
C15 0.050(2) 0.045(2) 0.055(3) 0.0049(18) 0.004(2) 0.0029(18)
C16 0.062(3) 0.048(2) 0.057(3) 0.016(2) 0.000(2) 0.001(2)
C17 0.074(3) 0.038(2) 0.050(2) 0.012(2) 0.009(2) 0.0034(17)
C18 0.074(3) 0.038(2) 0.046(2) -0.004(2) 0.013(2) 0.0006(17)
C19 0.053(2) 0.047(2) 0.050(2) 0.0016(19) 0.0060(19) 0.0031(18)
N1 0.0513(19) 0.0360(16) 0.0486(19) -0.0018(14) 0.0028(15) 0.0046(14)
O1 0.0403(14) 0.0546(15) 0.0476(16) -0.0005(12) -0.0010(12) -0.0020(12)
O2 0.0437(14) 0.0420(13) 0.0438(16) -0.0005(11) 0.0036(12) 0.0014(11)
Co1 0.0417(4) 0.0363(4) 0.0424(4) -0.0014(3) -0.0002(3) 0.0020(3)
Br1 0.0891(4) 0.0598(3) 0.0855(4) -0.0246(2) 0.0173(3) 0.0045(2)
Br2 0.1427(5) 0.0459(3) 0.0827(4) 0.0210(3) 0.0061(3) 0.0203(2)
Br3 0.0805(4) 0.0897(4) 0.1459(6) 0.0294(3) -0.0274(3) 0.0206(4)

loop_
_atom_type_symbol
_atom_type_description
_atom_type_scat_dispersion_real
_atom_type_scat_dispersion_imag
_atom_type_scat_source
C C 0.0033 0.0016 'International Tables Vol C Tables 4.2.6.8 and 6.1.1.4'
H H 0.0000 0.0000 'International Tables Vol C Tables 4.2.6.8 and 6.1.1.4'
N N 0.0061 0.0033 'International Tables Vol C Tables 4.2.6.8 and 6.1.1.4'
O O 0.0106 0.0060 'International Tables Vol C Tables 4.2.6.8 and 6.1.1.4'
Co Co 0.3494 0.9721 'International Tables Vol C Tables 4.2.6.8 and 6.1.1.4'
Br Br -0.2901 2.4595 'International Tables Vol C Tables 4.2.6.8 and 6.1.1.4'

loop_
_geom_angle_atom_site_label_1
_geom_angle_atom_site_label_2
_geom_angle_atom_site_label_3
_geom_angle_site_symmetry_1
_geom_angle_site_symmetry_3
_geom_angle
O1 C1 C6 . . 122.9(3)
O1 C1 C2 . . 118.0(3)
C6 C1 C2 . . 119.1(3)
O2 C2 C3 . . 123.4(3)
O2 C2 C1 . . 116.5(3)
C3 C2 C1 . . 120.1(3)
C4 C3 C2 . . 116.0(3)
C4 C3 C7 . . 123.2(3)
C2 C3 C7 . . 120.8(3)
C3 C4 C5 . . 125.1(4)
C6 C5 C4 . . 118.6(4)
C6 C5 C11 . . 122.1(4)
C4 C5 C11 . . 119.4(4)
C5 C6 C1 . . 121.1(4)
C9 C7 C10 . . 108.1(4)
C9 C7 C8 . . 110.1(4)
C10 C7 C8 . . 108.4(4)
C9 C7 C3 . . 110.0(3)
C10 C7 C3 . . 111.3(4)
C8 C7 C3 . . 108.9(3)
C14 C11 C13 . . 109.7(5)
C14 C11 C5 . . 109.7(4)
C13 C11 C5 . . 112.3(4)
C14 C11 C12 . . 108.6(4)
C13 C11 C12 . . 107.7(5)
C5 C11 C12 . . 108.8(4)
N1 C15 C16 . . 122.1(4)
C15 C16 C17 . . 120.2(4)
C15 C16 Br3 . . 117.7(3)
C17 C16 Br3 . . 122.1(3)
C18 C17 C16 . . 116.5(3)
C18 C17 Br2 . . 121.5(3)
C16 C17 Br2 . . 122.0(3)
C17 C18 C19 . . 120.8(4)
C17 C18 Br1 . . 122.2(3)
C19 C18 Br1 . . 117.1(3)
N1 C19 C18 . . 121.5(4)
C15 N1 C19 . . 119.0(3)
C15 N1 Co1 . . 121.8(2)
C19 N1 Co1 . . 119.2(3)
C1 O1 Co1 . . 113.0(2)
C2 O2 Co1 . . 112.7(2)
O1 Co1 O1 . 2_556 180.0
O1 Co1 O2 . 2_556 100.16(9)
O1 Co1 O2 2_556 2_556 79.84(9)
O1 Co1 O2 . . 79.84(9)
O1 Co1 O2 2_556 . 100.16(9)
O2 Co1 O2 2_556 . 180.0
O1 Co1 N1 . 2_556 90.99(10)
O1 Co1 N1 2_556 2_556 89.01(10)
O2 Co1 N1 2_556 2_556 89.40(10)
O2 Co1 N1 . 2_556 90.60(10)
O1 Co1 N1 . . 89.01(10)
O1 Co1 N1 2_556 . 90.99(10)
O2 Co1 N1 2_556 . 90.60(10)
O2 Co1 N1 . . 89.40(10)
N1 Co1 N1 2_556 . 180.0

loop_
_geom_bond_atom_site_label_1
_geom_bond_atom_site_label_2
_geom_bond_site_symmetry_2
_geom_bond_distance
C1 O1 . 1.274(4)
C1 C6 . 1.412(5)
C1 C2 . 1.452(5)
C2 O2 . 1.290(4)
C2 C3 . 1.441(5)
C3 C4 . 1.369(5)
C3 C7 . 1.535(5)
C4 C5 . 1.421(5)
C5 C6 . 1.363(5)
C5 C11 . 1.531(6)
C7 C9 . 1.525(6)
C7 C10 . 1.530(6)
C7 C8 . 1.533(6)
C11 C14 . 1.521(7)
C11 C13 . 1.530(7)
C11 C12 . 1.548(7)
C15 N1 . 1.326(4)
C15 C16 . 1.377(5)
C16 C17 . 1.397(5)
C16 Br3 . 1.873(4)
C17 C18 . 1.371(5)
C17 Br2 . 1.863(4)
C18 C19 . 1.386(5)
C18 Br1 . 1.888(4)
C19 N1 . 1.333(4)
N1 Co1 . 2.214(3)
O1 Co1 . 2.038(2)
O2 Co1 . 2.054(2)
Co1 O1 2_556 2.038(2)
Co1 O2 2_556 2.054(2)
Co1 N1 2_556 2.214(3)

loop_
_geom_torsion_atom_site_label_1
_geom_torsion_atom_site_label_2
_geom_torsion_atom_site_label_3
_geom_torsion_atom_site_label_4
_geom_torsion
O1 C1 C2 O2 1.0(4)
C6 C1 C2 O2 -179.8(3)
O1 C1 C2 C3 -178.7(3)
C6 C1 C2 C3 0.4(5)
O2 C2 C3 C4 179.7(3)
C1 C2 C3 C4 -0.5(5)
O2 C2 C3 C7 0.1(5)
C1 C2 C3 C7 179.9(3)
C2 C3 C4 C5 0.8(6)
C7 C3 C4 C5 -179.6(4)
C3 C4 C5 C6 -1.0(6)
C3 C4 C5 C11 179.5(4)
C4 C5 C6 C1 0.9(6)
C11 C5 C6 C1 -179.7(4)
O1 C1 C6 C5 178.5(3)
C2 C1 C6 C5 -0.6(5)
C4 C3 C7 C9 122.6(4)
C2 C3 C7 C9 -57.8(5)
C4 C3 C7 C10 2.9(6)
C2 C3 C7 C10 -177.6(4)
C4 C3 C7 C8 -116.6(4)
C2 C3 C7 C8 63.0(5)
C6 C5 C11 C14 122.0(5)
C4 C5 C11 C14 -58.6(6)
C6 C5 C11 C13 -0.3(7)
C4 C5 C11 C13 179.1(5)
C6 C5 C11 C12 -119.4(5)
C4 C5 C11 C12 60.0(6)
N1 C15 C16 C17 -0.2(6)
N1 C15 C16 Br3 179.4(3)
C15 C16 C17 C18 0.6(6)
Br3 C16 C17 C18 -179.0(3)
C15 C16 C17 Br2 179.5(3)
Br3 C16 C17 Br2 0.0(5)
C16 C17 C18 C19 -0.4(6)
Br2 C17 C18 C19 -179.4(3)
C16 C17 C18 Br1 -180.0(3)
Br2 C17 C18 Br1 1.0(5)
C17 C18 C19 N1 -0.1(6)
Br1 C18 C19 N1 179.5(3)
C16 C15 N1 C19 -0.3(5)
C16 C15 N1 Co1 -178.4(3)
C18 C19 N1 C15 0.5(5)
C18 C19 N1 Co1 178.6(3)
C6 C1 O1 Co1 179.1(3)
C2 C1 O1 Co1 -1.7(4)
C3 C2 O2 Co1 180.0(3)
C1 C2 O2 Co1 0.2(3)

_cod_database_fobs_code 2108085
